data_4068468
loop_
_publ_author_name
'Roering, Andrew J.'
'Maddox, Annalese F.'
'Elrod, L. Taylor'
'Chan, Stephanie M.'
'Ghebreab, Michael B.'
'Donovan, Kyle L.'
'Davidson, Jillian J.'
'Hughes, Russell P.'
'Shalumova, Tamila'
'MacMillan, Samantha N.'
'Tanski, Joseph M.'
'Waterman, Rory'

_publ_section_title
;
 General Preparation of (N3N)ZrX (N3N = N(CH2CH2NSiMe3)33&#x2212;)
 Complexes from a Hydride Surrogate
;
_journal_issue 2
_journal_name_full Organometallics
_journal_page_first 573
_journal_paper_doi 10.1021/om8008684
_journal_volume 28
_journal_year 2009
_chemical_formula_sum 'C17 H46 N4 P2 Si3 Zr'
_chemical_formula_weight 544.01
_chemical_name_systematic
;

 ?

;
_space_group_IT_number 61
_symmetry_cell_setting orthorhombic
_symmetry_space_group_name_Hall '-P 2ac 2ab'
_symmetry_space_group_name_H-M 'P b c a'
_atom_sites_solution_hydrogens geom
_atom_sites_solution_primary direct
_atom_sites_solution_secondary difmap
_audit_creation_method SHELXL-97
_cell_angle_alpha 90.00
_cell_angle_beta 90.00
_cell_angle_gamma 90.00
_cell_formula_units_Z 8
_cell_length_a 17.0290(9)
_cell_length_b 17.1007(9)
_cell_length_c 20.1939(11)
_cell_measurement_reflns_used 9905
_cell_measurement_temperature 125(2)
_cell_measurement_theta_max 26.54
_cell_measurement_theta_min 2.35
_cell_volume 5880.6(5)
_computing_cell_refinement 'Bruker SAINT'
_computing_data_collection 'Bruker APEX2'
_computing_data_reduction 'Bruker SAINT'
_computing_molecular_graphics 'Bruker SHELXTL'
_computing_publication_material 'Bruker SHELXTL'
_computing_structure_refinement 'SHELXL-97 (Sheldrick, 2008)'
_computing_structure_solution 'SHELXS-97 (Sheldrick, 2008)'
_diffrn_ambient_temperature 125(2)
_diffrn_measured_fraction_theta_full 0.998
_diffrn_measured_fraction_theta_max 0.998
_diffrn_measurement_device_type 'Bruker APEX-II CCD'
_diffrn_measurement_method '\f and \w scans'
_diffrn_radiation_monochromator graphite
_diffrn_radiation_source 'fine-focus sealed tube'
_diffrn_radiation_type MoK\a
_diffrn_radiation_wavelength 0.71073
_diffrn_reflns_av_R_equivalents 0.0430
_diffrn_reflns_av_sigmaI/netI 0.0201
_diffrn_reflns_limit_h_max 21
_diffrn_reflns_limit_h_min -21
_diffrn_reflns_limit_k_max 21
_diffrn_reflns_limit_k_min -21
_diffrn_reflns_limit_l_max 25
_diffrn_reflns_limit_l_min -25
_diffrn_reflns_number 64367
_diffrn_reflns_theta_full 26.62
_diffrn_reflns_theta_max 26.62
_diffrn_reflns_theta_min 1.97
_exptl_absorpt_coefficient_mu 0.615
_exptl_absorpt_correction_T_max 0.9080
_exptl_absorpt_correction_T_min 0.8614
_exptl_absorpt_correction_type empirical
_exptl_absorpt_process_details sadabs
_exptl_crystal_colour colorless
_exptl_crystal_density_diffrn 1.229
_exptl_crystal_density_method 'not measured'
_exptl_crystal_description block
_exptl_crystal_F_000 2304
_exptl_crystal_size_max 0.25
_exptl_crystal_size_mid 0.25
_exptl_crystal_size_min 0.16
_refine_diff_density_max 0.388
_refine_diff_density_min -0.543
_refine_diff_density_rms 0.058
_refine_ls_extinction_method none
_refine_ls_goodness_of_fit_ref 1.054
_refine_ls_hydrogen_treatment mixed
_refine_ls_matrix_type full
_refine_ls_number_parameters 264
_refine_ls_number_reflns 6160
_refine_ls_number_restraints 0
_refine_ls_restrained_S_all 1.054
_refine_ls_R_factor_all 0.0407
_refine_ls_R_factor_gt 0.0283
_refine_ls_shift/su_max 0.019
_refine_ls_shift/su_mean 0.000
_refine_ls_structure_factor_coef Fsqd
_refine_ls_weighting_details 'calc w=1/[\s^2^(Fo^2^)+(0.0257P)^2^+5.5512P] where P=(Fo^2^+2Fc^2^)/3'
_refine_ls_weighting_scheme calc
_refine_ls_wR_factor_gt 0.0640
_refine_ls_wR_factor_ref 0.0712
_reflns_number_gt 5008
_reflns_number_total 6160
_reflns_threshold_expression >2sigma(I)
_cod_data_source_file om8008684_si_002.cif
_cod_data_source_block (N3N)ZrPHCH2CH2PH2
_cod_depositor_comments
;
The following automatic conversions were performed:

'_symmetry_cell_setting' value 'Orthorhombic' changed to
'orthorhombic' according to
/home/saulius/struct/CIF-dictionaries/cif_core.dic dictionary named
'cif_core.dic' version 2.4.2 from 2011-04-26.

Automatic conversion script
Id: cif_fix_values 1715 2011-07-08 13:25:40Z adriana 
;
_cod_original_sg_symbol_H-M Pbca
_cod_database_code 4068468

loop_
_symmetry_equiv_pos_as_xyz
'x, y, z'
'-x+1/2, -y, z+1/2'
'-x, y+1/2, -z+1/2'
'x+1/2, -y+1/2, -z'
'-x, -y, -z'
'x-1/2, y, -z-1/2'
'x, -y-1/2, z-1/2'
'-x-1/2, y-1/2, z'

loop_
_atom_site_label
_atom_site_type_symbol
_atom_site_fract_x
_atom_site_fract_y
_atom_site_fract_z
_atom_site_U_iso_or_equiv
_atom_site_adp_type
_atom_site_occupancy
_atom_site_symmetry_multiplicity
_atom_site_calc_flag
_atom_site_refinement_flags
Zr Zr -0.037493(11) 0.263283(11) 0.300139(9) 0.02124(6) Uani 1 1 d .
N1 N -0.13715(10) 0.19587(11) 0.30582(9) 0.0295(4) Uani 1 1 d .
N2 N -0.03943(10) 0.33260(10) 0.21670(8) 0.0250(4) Uani 1 1 d .
N3 N -0.01653(10) 0.32642(10) 0.38518(8) 0.0253(4) Uani 1 1 d .
N4 N -0.15155(10) 0.35750(10) 0.31427(9) 0.0281(4) Uani 1 1 d .
P1 P 0.08432(4) 0.16187(4) 0.28614(3) 0.04006(16) Uani 1 1 d .
H1 H 0.0476(13) 0.1201(13) 0.2885(10) 0.023(6) Uiso 1 1 d .
P2 P 0.23898(5) 0.07348(6) 0.45589(4) 0.0627(2) Uani 1 1 d .
H2 H 0.2528(19) 0.1479(18) 0.4672(14) 0.074(10) Uiso 1 1 d .
H3 H 0.178(2) 0.079(2) 0.4953(18) 0.106(13) Uiso 1 1 d .
Si1 Si -0.15110(4) 0.10799(4) 0.34700(3) 0.03381(15) Uani 1 1 d .
Si2 Si -0.03774(4) 0.29999(4) 0.13560(3) 0.03052(14) Uani 1 1 d .
Si3 Si 0.06804(4) 0.37967(4) 0.40122(3) 0.02951(14) Uani 1 1 d .
C1 C -0.20762(13) 0.23396(14) 0.27740(12) 0.0375(5) Uani 1 1 d .
H1A H -0.2534 0.1984 0.2805 0.045 Uiso 1 1 calc R
H1B H -0.1986 0.2465 0.2302 0.045 Uiso 1 1 calc R
C2 C -0.06669(13) 0.41340(12) 0.22895(11) 0.0293(5) Uani 1 1 d .
H2A H -0.0656 0.4438 0.1872 0.035 Uiso 1 1 calc R
H2B H -0.0317 0.4394 0.2613 0.035 Uiso 1 1 calc R
C3 C -0.08791(13) 0.34906(13) 0.42225(11) 0.0319(5) Uani 1 1 d .
H3A H -0.0733 0.3784 0.4627 0.038 Uiso 1 1 calc R
H3B H -0.1175 0.3018 0.4357 0.038 Uiso 1 1 calc R
C4 C -0.22334(13) 0.30842(14) 0.31629(12) 0.0365(5) Uani 1 1 d .
H4A H -0.2681 0.3371 0.2965 0.044 Uiso 1 1 calc R
H4B H -0.2367 0.2955 0.3627 0.044 Uiso 1 1 calc R
C5 C -0.15008(13) 0.41002(13) 0.25599(11) 0.0324(5) Uani 1 1 d .
H5A H -0.1676 0.4631 0.2690 0.039 Uiso 1 1 calc R
H5B H -0.1862 0.3901 0.2215 0.039 Uiso 1 1 calc R
C6 C -0.13813(13) 0.39990(13) 0.37725(11) 0.0337(5) Uani 1 1 d .
H6A H -0.1890 0.4114 0.3989 0.040 Uiso 1 1 calc R
H6B H -0.1111 0.4501 0.3684 0.040 Uiso 1 1 calc R
C7 C -0.24847(19) 0.10742(17) 0.38865(17) 0.0683(10) Uani 1 1 d .
H7A H -0.2524 0.1525 0.4184 0.102 Uiso 1 1 calc R
H7B H -0.2543 0.0591 0.4143 0.102 Uiso 1 1 calc R
H7C H -0.2901 0.1103 0.3552 0.102 Uiso 1 1 calc R
C8 C -0.07290(19) 0.09475(16) 0.41108(13) 0.0539(7) Uani 1 1 d .
H8A H -0.0626 0.1449 0.4329 0.081 Uiso 1 1 calc R
H8B H -0.0247 0.0760 0.3899 0.081 Uiso 1 1 calc R
H8C H -0.0905 0.0565 0.4440 0.081 Uiso 1 1 calc R
C9 C -0.14653(16) 0.02336(14) 0.28904(13) 0.0445(6) Uani 1 1 d .
H9A H -0.0951 0.0223 0.2673 0.067 Uiso 1 1 calc R
H9B H -0.1878 0.0286 0.2555 0.067 Uiso 1 1 calc R
H9C H -0.1543 -0.0253 0.3138 0.067 Uiso 1 1 calc R
C10 C -0.03124(18) 0.19106(14) 0.13732(12) 0.0470(7) Uani 1 1 d .
H10A H 0.0208 0.1753 0.1533 0.071 Uiso 1 1 calc R
H10B H -0.0395 0.1705 0.0926 0.071 Uiso 1 1 calc R
H10C H -0.0716 0.1702 0.1670 0.071 Uiso 1 1 calc R
C11 C -0.13026(16) 0.32705(18) 0.09065(13) 0.0514(7) Uani 1 1 d .
H11A H -0.1359 0.3841 0.0901 0.077 Uiso 1 1 calc R
H11B H -0.1754 0.3037 0.1133 0.077 Uiso 1 1 calc R
H11C H -0.1277 0.3075 0.0451 0.077 Uiso 1 1 calc R
C12 C 0.04672(16) 0.34157(17) 0.08899(13) 0.0484(7) Uani 1 1 d .
H12A H 0.0960 0.3249 0.1098 0.073 Uiso 1 1 calc R
H12B H 0.0436 0.3988 0.0895 0.073 Uiso 1 1 calc R
H12C H 0.0452 0.3230 0.0431 0.073 Uiso 1 1 calc R
C13 C 0.11553(17) 0.34973(17) 0.48014(13) 0.0512(7) Uani 1 1 d .
H13A H 0.0792 0.3588 0.5170 0.077 Uiso 1 1 calc R
H13B H 0.1634 0.3806 0.4869 0.077 Uiso 1 1 calc R
H13C H 0.1290 0.2941 0.4781 0.077 Uiso 1 1 calc R
C14 C 0.13813(14) 0.36483(14) 0.33128(12) 0.0375(5) Uani 1 1 d .
H14A H 0.1505 0.3091 0.3272 0.056 Uiso 1 1 calc R
H14B H 0.1865 0.3942 0.3399 0.056 Uiso 1 1 calc R
H14C H 0.1142 0.3834 0.2900 0.056 Uiso 1 1 calc R
C15 C 0.04626(16) 0.48697(14) 0.40619(13) 0.0443(6) Uani 1 1 d .
H15A H 0.0032 0.4958 0.4375 0.066 Uiso 1 1 calc R
H15B H 0.0311 0.5063 0.3623 0.066 Uiso 1 1 calc R
H15C H 0.0931 0.5150 0.4214 0.066 Uiso 1 1 calc R
C16 C 0.13165(15) 0.15104(15) 0.36993(13) 0.0425(6) Uani 1 1 d .
H16A H 0.1590 0.2005 0.3808 0.051 Uiso 1 1 calc R
H16B H 0.0898 0.1433 0.4033 0.051 Uiso 1 1 calc R
C17 C 0.18884(19) 0.08559(19) 0.37570(15) 0.0628(9) Uani 1 1 d .
H17A H 0.2295 0.0928 0.3412 0.075 Uiso 1 1 calc R
H17B H 0.1608 0.0363 0.3656 0.075 Uiso 1 1 calc R

loop_
_atom_site_aniso_label
_atom_site_aniso_U_11
_atom_site_aniso_U_22
_atom_site_aniso_U_33
_atom_site_aniso_U_23
_atom_site_aniso_U_13
_atom_site_aniso_U_12
Zr 0.02211(10) 0.01871(10) 0.02291(10) -0.00029(7) 0.00042(8) 0.00025(7)
N1 0.0289(10) 0.0269(9) 0.0327(10) -0.0017(8) 0.0031(8) -0.0054(7)
N2 0.0281(9) 0.0224(9) 0.0244(9) 0.0004(7) 0.0005(7) 0.0010(7)
N3 0.0265(9) 0.0247(9) 0.0247(9) -0.0010(7) 0.0008(7) 0.0002(7)
N4 0.0249(9) 0.0289(10) 0.0306(10) -0.0009(7) 0.0014(7) 0.0035(7)
P1 0.0424(4) 0.0393(4) 0.0385(4) -0.0031(3) -0.0022(3) 0.0160(3)
P2 0.0583(5) 0.0789(6) 0.0507(5) 0.0020(4) -0.0146(4) 0.0272(4)
Si1 0.0423(4) 0.0249(3) 0.0342(3) -0.0037(3) 0.0137(3) -0.0074(3)
Si2 0.0383(3) 0.0300(3) 0.0233(3) -0.0009(2) 0.0018(3) -0.0018(3)
Si3 0.0333(3) 0.0291(3) 0.0262(3) 0.0004(2) -0.0038(2) -0.0061(3)
C1 0.0279(12) 0.0433(14) 0.0412(13) -0.0017(11) -0.0025(10) -0.0089(10)
C2 0.0354(12) 0.0238(10) 0.0287(11) 0.0027(9) -0.0017(9) 0.0018(9)
C3 0.0350(12) 0.0334(12) 0.0271(11) -0.0040(9) 0.0060(9) 0.0005(10)
C4 0.0239(11) 0.0442(14) 0.0415(13) 0.0023(11) 0.0008(10) 0.0014(10)
C5 0.0333(12) 0.0296(11) 0.0344(12) 0.0017(10) -0.0031(10) 0.0097(9)
C6 0.0328(12) 0.0324(12) 0.0358(12) -0.0058(10) 0.0059(10) 0.0074(9)
C7 0.074(2) 0.0443(16) 0.087(2) 0.0073(16) 0.0522(19) -0.0022(15)
C8 0.085(2) 0.0421(15) 0.0348(14) 0.0058(12) -0.0007(14) -0.0097(15)
C9 0.0473(15) 0.0318(13) 0.0546(16) -0.0105(12) 0.0035(12) -0.0057(11)
C10 0.0717(19) 0.0355(14) 0.0338(13) -0.0079(11) 0.0054(13) -0.0050(13)
C11 0.0557(17) 0.0671(19) 0.0313(13) -0.0021(13) -0.0098(12) 0.0030(14)
C12 0.0582(17) 0.0516(16) 0.0355(14) -0.0004(12) 0.0151(12) -0.0094(13)
C13 0.0560(17) 0.0605(18) 0.0373(14) 0.0054(13) -0.0186(13) -0.0168(14)
C14 0.0331(12) 0.0343(13) 0.0452(14) 0.0052(11) 0.0023(10) -0.0052(10)
C15 0.0562(16) 0.0314(12) 0.0452(15) -0.0083(11) -0.0011(12) -0.0088(11)
C16 0.0443(15) 0.0395(14) 0.0437(14) -0.0026(11) -0.0063(12) 0.0124(11)
C17 0.070(2) 0.065(2) 0.0529(18) -0.0100(15) -0.0196(15) 0.0327(17)

loop_
_atom_type_symbol
_atom_type_description
_atom_type_scat_dispersion_real
_atom_type_scat_dispersion_imag
_atom_type_scat_source
C C 0.0033 0.0016 'International Tables Vol C Tables 4.2.6.8 and 6.1.1.4'
H H 0.0000 0.0000 'International Tables Vol C Tables 4.2.6.8 and 6.1.1.4'
N N 0.0061 0.0033 'International Tables Vol C Tables 4.2.6.8 and 6.1.1.4'
Si Si 0.0817 0.0704 'International Tables Vol C Tables 4.2.6.8 and 6.1.1.4'
P P 0.1023 0.0942 'International Tables Vol C Tables 4.2.6.8 and 6.1.1.4'
Zr Zr -2.9673 0.5597 'International Tables Vol C Tables 4.2.6.8 and 6.1.1.4'

loop_
_geom_angle_atom_site_label_1
_geom_angle_atom_site_label_2
_geom_angle_atom_site_label_3
_geom_angle
N1 Zr N3 113.00(7)
N1 Zr N2 110.81(7)
N3 Zr N2 112.52(7)
N1 Zr N4 73.62(7)
N3 Zr N4 72.92(6)
N2 Zr N4 73.42(6)
N1 Zr P1 106.15(5)
N3 Zr P1 106.79(5)
N2 Zr P1 107.11(5)
N4 Zr P1 179.47(4)
C1 N1 Si1 117.13(14)
C1 N1 Zr 113.62(14)
Si1 N1 Zr 128.77(10)
C2 N2 Si2 117.70(14)
C2 N2 Zr 113.95(13)
Si2 N2 Zr 126.04(9)
C3 N3 Si3 116.77(14)
C3 N3 Zr 114.63(13)
Si3 N3 Zr 125.09(9)
C5 N4 C6 112.50(17)
C5 N4 C4 112.27(17)
C6 N4 C4 112.35(17)
C5 N4 Zr 106.42(12)
C6 N4 Zr 106.80(12)
C4 N4 Zr 105.93(13)
C16 P1 Zr 107.21(8)
C16 P1 H1 99.4(13)
Zr P1 H1 88.4(13)
C17 P2 H2 97.3(13)
C17 P2 H3 98.9(16)
H2 P2 H3 88(2)
N1 Si1 C7 110.11(12)
N1 Si1 C9 111.49(11)
C7 Si1 C9 108.50(14)
N1 Si1 C8 109.83(11)
C7 Si1 C8 108.74(15)
C9 Si1 C8 108.11(13)
N2 Si2 C12 111.63(11)
N2 Si2 C10 107.76(10)
C12 Si2 C10 110.19(13)
N2 Si2 C11 111.37(11)
C12 Si2 C11 108.07(13)
C10 Si2 C11 107.75(14)
N3 Si3 C13 112.13(11)
N3 Si3 C14 108.56(10)
C13 Si3 C14 109.45(13)
N3 Si3 C15 111.08(11)
C13 Si3 C15 108.05(13)
C14 Si3 C15 107.47(11)
N1 C1 C4 108.11(18)
N1 C1 H1A 110.1
C4 C1 H1A 110.1
N1 C1 H1B 110.1
C4 C1 H1B 110.1
H1A C1 H1B 108.4
N2 C2 C5 108.50(17)
N2 C2 H2A 110.0
C5 C2 H2A 110.0
N2 C2 H2B 110.0
C5 C2 H2B 110.0
H2A C2 H2B 108.4
N3 C3 C6 108.03(17)
N3 C3 H3A 110.1
C6 C3 H3A 110.1
N3 C3 H3B 110.1
C6 C3 H3B 110.1
H3A C3 H3B 108.4
N4 C4 C1 108.34(18)
N4 C4 H4A 110.0
C1 C4 H4A 110.0
N4 C4 H4B 110.0
C1 C4 H4B 110.0
H4A C4 H4B 108.4
N4 C5 C2 108.89(17)
N4 C5 H5A 109.9
C2 C5 H5A 109.9
N4 C5 H5B 109.9
C2 C5 H5B 109.9
H5A C5 H5B 108.3
N4 C6 C3 108.64(17)
N4 C6 H6A 110.0
C3 C6 H6A 110.0
N4 C6 H6B 110.0
C3 C6 H6B 110.0
H6A C6 H6B 108.3
Si1 C7 H7A 109.5
Si1 C7 H7B 109.5
H7A C7 H7B 109.5
Si1 C7 H7C 109.5
H7A C7 H7C 109.5
H7B C7 H7C 109.5
Si1 C8 H8A 109.5
Si1 C8 H8B 109.5
H8A C8 H8B 109.5
Si1 C8 H8C 109.5
H8A C8 H8C 109.5
H8B C8 H8C 109.5
Si1 C9 H9A 109.5
Si1 C9 H9B 109.5
H9A C9 H9B 109.5
Si1 C9 H9C 109.5
H9A C9 H9C 109.5
H9B C9 H9C 109.5
Si2 C10 H10A 109.5
Si2 C10 H10B 109.5
H10A C10 H10B 109.5
Si2 C10 H10C 109.5
H10A C10 H10C 109.5
H10B C10 H10C 109.5
Si2 C11 H11A 109.5
Si2 C11 H11B 109.5
H11A C11 H11B 109.5
Si2 C11 H11C 109.5
H11A C11 H11C 109.5
H11B C11 H11C 109.5
Si2 C12 H12A 109.5
Si2 C12 H12B 109.5
H12A C12 H12B 109.5
Si2 C12 H12C 109.5
H12A C12 H12C 109.5
H12B C12 H12C 109.5
Si3 C13 H13A 109.5
Si3 C13 H13B 109.5
H13A C13 H13B 109.5
Si3 C13 H13C 109.5
H13A C13 H13C 109.5
H13B C13 H13C 109.5
Si3 C14 H14A 109.5
Si3 C14 H14B 109.5
H14A C14 H14B 109.5
Si3 C14 H14C 109.5
H14A C14 H14C 109.5
H14B C14 H14C 109.5
Si3 C15 H15A 109.5
Si3 C15 H15B 109.5
H15A C15 H15B 109.5
Si3 C15 H15C 109.5
H15A C15 H15C 109.5
H15B C15 H15C 109.5
C17 C16 P1 115.12(19)
C17 C16 H16A 108.5
P1 C16 H16A 108.5
C17 C16 H16B 108.5
P1 C16 H16B 108.5
H16A C16 H16B 107.5
C16 C17 P2 117.2(2)
C16 C17 H17A 108.0
P2 C17 H17A 108.0
C16 C17 H17B 108.0
P2 C17 H17B 108.0
H17A C17 H17B 107.2

loop_
_geom_bond_atom_site_label_1
_geom_bond_atom_site_label_2
_geom_bond_distance
Zr N1 2.0548(17)
Zr N3 2.0597(17)
Zr N2 2.0605(17)
Zr N4 2.5396(17)
Zr P1 2.7185(7)
N1 C1 1.481(3)
N1 Si1 1.7338(19)
N2 C2 1.478(3)
N2 Si2 1.7303(17)
N3 C3 1.479(3)
N3 Si3 1.7344(18)
N4 C5 1.481(3)
N4 C6 1.482(3)
N4 C4 1.483(3)
P1 C16 1.883(3)
P1 H1 0.95(2)
P2 C17 1.842(3)
P2 H2 1.31(3)
P2 H3 1.32(4)
Si1 C7 1.859(3)
Si1 C9 1.863(2)
Si1 C8 1.871(3)
Si2 C12 1.860(3)
Si2 C10 1.866(3)
Si2 C11 1.876(3)
Si3 C13 1.859(3)
Si3 C14 1.867(2)
Si3 C15 1.875(3)
C1 C4 1.520(3)
C1 H1A 0.9900
C1 H1B 0.9900
C2 C5 1.523(3)
C2 H2A 0.9900
C2 H2B 0.9900
C3 C6 1.521(3)
C3 H3A 0.9900
C3 H3B 0.9900
C4 H4A 0.9900
C4 H4B 0.9900
C5 H5A 0.9900
C5 H5B 0.9900
C6 H6A 0.9900
C6 H6B 0.9900
C7 H7A 0.9800
C7 H7B 0.9800
C7 H7C 0.9800
C8 H8A 0.9800
C8 H8B 0.9800
C8 H8C 0.9800
C9 H9A 0.9800
C9 H9B 0.9800
C9 H9C 0.9800
C10 H10A 0.9800
C10 H10B 0.9800
C10 H10C 0.9800
C11 H11A 0.9800
C11 H11B 0.9800
C11 H11C 0.9800
C12 H12A 0.9800
C12 H12B 0.9800
C12 H12C 0.9800
C13 H13A 0.9800
C13 H13B 0.9800
C13 H13C 0.9800
C14 H14A 0.9800
C14 H14B 0.9800
C14 H14C 0.9800
C15 H15A 0.9800
C15 H15B 0.9800
C15 H15C 0.9800
C16 C17 1.488(3)
C16 H16A 0.9900
C16 H16B 0.9900
C17 H17A 0.9900
C17 H17B 0.9900
